data_7134098
loop_
_publ_author_name
'Wetzel, Philipp'
'Maichle-Moessmer, Caecilia'
'Anwander, Reiner'

_publ_section_title
;
 A homoleptic rare-earth-metal tetramethylindate
;
_journal_name_full 'Chemical Communications'
_journal_paper_doi 10.1039/D4CC06213B
_journal_year 2025
_chemical_formula_sum 'C31 H71 In7 La4'
_chemical_formula_weight 1803.25
_chemical_properties_physical Air-sensitive,Moisture-sensitive
_space_group_crystal_system monoclinic
_space_group_IT_number 11
_space_group_name_Hall '-P 2yb'
_space_group_name_H-M_alt 'P 1 21/m 1'
_atom_sites_solution_hydrogens mixed
_audit_creation_method SHELXL-2019/3
_audit_update_record
;
2024-11-18 deposited with the CCDC.	2024-12-26 downloaded from the CCDC.
;
_cell_angle_alpha 90
_cell_angle_beta 109.459(2)
_cell_angle_gamma 90
_cell_formula_units_Z 2
_cell_length_a 9.1039(7)
_cell_length_b 22.1363(17)
_cell_length_c 12.8721(10)
_cell_measurement_reflns_used 931
_cell_measurement_temperature 100(2)
_cell_measurement_theta_max 30.75
_cell_measurement_theta_min 4.413
_cell_volume 2445.9(3)
_computing_cell_refinement 'SAINT V8.40B (Bruker Nano, Inc., 2019)'
_computing_data_collection 'APEX3 v2019.11-0'
_computing_data_reduction 'SAINT V8.40B (Bruker Nano, Inc., 2019)'
_computing_structure_refinement 'SHELXL-2019/2 (Sheldrick, 2019)'
_computing_structure_solution 'SHELXT 2018/2 (Sheldrick, 2018)'
_diffrn_ambient_temperature 100(2)
_diffrn_measured_fraction_theta_full 0.998
_diffrn_measured_fraction_theta_max 0.951
_diffrn_measurement_device_type 'Bruker APEX II DUO'
_diffrn_measurement_method 'omega scans'
_diffrn_radiation_type MoK\a
_diffrn_radiation_wavelength 0.71073
_diffrn_reflns_av_R_equivalents 0.0537
_diffrn_reflns_av_unetI/netI 0.0339
_diffrn_reflns_Laue_measured_fraction_full 0.998
_diffrn_reflns_Laue_measured_fraction_max 0.951
_diffrn_reflns_limit_h_max 13
_diffrn_reflns_limit_h_min -13
_diffrn_reflns_limit_k_max 32
_diffrn_reflns_limit_k_min -32
_diffrn_reflns_limit_l_max 18
_diffrn_reflns_limit_l_min -18
_diffrn_reflns_number 59742
_diffrn_reflns_point_group_measured_fraction_full 0.998
_diffrn_reflns_point_group_measured_fraction_max 0.951
_diffrn_reflns_theta_full 25.242
_diffrn_reflns_theta_max 31.682
_diffrn_reflns_theta_min 2.373
_diffrn_source 'ImuS-focus sealed tube'
_exptl_absorpt_coefficient_mu 6.657
_exptl_absorpt_correction_type multi-scan
_exptl_absorpt_process_details 'sadabs V2012/1 (Bruker AXS Inc.)'
_exptl_crystal_colour colourless
_exptl_crystal_density_diffrn 2.448
_exptl_crystal_description needle
_exptl_crystal_F_000 1656
_exptl_crystal_size_max 0.157
_exptl_crystal_size_mid 0.116
_exptl_crystal_size_min 0.071
_exptl_transmission_factor_max 0.7463
_exptl_transmission_factor_min 0.5890
_refine_diff_density_max 5.589
_refine_diff_density_min -2.276
_refine_diff_density_rms 0.233
_refine_ls_extinction_method none
_refine_ls_goodness_of_fit_ref 1.129
_refine_ls_hydrogen_treatment mixed
_refine_ls_matrix_type full
_refine_ls_number_parameters 237
_refine_ls_number_reflns 8048
_refine_ls_number_restraints 49
_refine_ls_restrained_S_all 1.127
_refine_ls_R_factor_all 0.0421
_refine_ls_R_factor_gt 0.0386
_refine_ls_shift/su_max 0.001
_refine_ls_shift/su_mean 0.000
_refine_ls_structure_factor_coef Fsqd
_refine_ls_weighting_details 'w=1/[\s^2^(Fo^2^)+(0.0237P)^2^+24.9032P] where P=(Fo^2^+2Fc^2^)/3'
_refine_ls_weighting_scheme calc
_refine_ls_wR_factor_gt 0.0897
_refine_ls_wR_factor_ref 0.0912
_reflns_Friedel_coverage 0.000
_reflns_number_gt 7470
_reflns_number_total 8048
_reflns_threshold_expression 'I > 2\s(I)'
_cod_data_source_file d4cc06213b2.cif
_cod_data_source_block 4a_mo_PW198_VT_0m_a
_cod_original_sg_symbol_H-M 'P 21/m'
_cod_database_code 7134098
_shelx_shelxl_version_number 2019/3
_shelx_space_group_comment
;
The symmetry employed for this shelxl refinement is uniquely defined
by the following loop, which should always be used as a source of
symmetry information in preference to the above space-group names.
They are only intended as comments.
;
_shelx_estimated_absorpt_t_min 0.421
_shelx_estimated_absorpt_t_max 0.649

loop_
_space_group_symop_operation_xyz
'x, y, z'
'-x, y+1/2, -z'
'-x, -y, -z'
'x, -y-1/2, z'

loop_
_atom_site_label
_atom_site_type_symbol
_atom_site_fract_x
_atom_site_fract_y
_atom_site_fract_z
_atom_site_U_iso_or_equiv
_atom_site_adp_type
_atom_site_occupancy
_atom_site_site_symmetry_order
_atom_site_calc_flag
_atom_site_refinement_flags_posn
_atom_site_refinement_flags_adp
_atom_site_refinement_flags_occupancy
_atom_site_disorder_assembly
_atom_site_disorder_group
C1 C 0.1535(7) 0.1560(3) 0.6915(5) 0.0288(13) Uani 1 1 d . . . . .
H1A H 0.087408 0.188440 0.648831 0.043 Uiso 1 1 calc R U . . .
H1B H 0.240454 0.173530 0.751096 0.043 Uiso 1 1 calc R U . . .
H1C H 0.091988 0.129986 0.723002 0.043 Uiso 1 1 calc R U . . .
C2 C 0.0447(8) 0.250000 0.4288(6) 0.0128(11) Uani 1 2 d S T P . .
H2 H -0.018(8) 0.287(3) 0.448(5) 0.019 Uiso 1 1 d . U . . .
C3 C 0.0294(7) 0.0748(3) 0.4406(5) 0.0259(12) Uani 1 1 d . . . . .
H3A H -0.037834 0.110335 0.417117 0.039 Uiso 1 1 calc R U . . .
H3B H -0.026491 0.043252 0.465516 0.039 Uiso 1 1 calc R U . . .
H3C H 0.058379 0.059698 0.378490 0.039 Uiso 1 1 calc R U . . .
C4 C 0.3673(8) 0.0211(3) 0.6636(6) 0.0364(16) Uani 1 1 d . . . . .
H4A H 0.291801 -0.007101 0.675939 0.055 Uiso 1 1 calc R U . . .
H4B H 0.443819 0.032603 0.734511 0.055 Uiso 1 1 calc R U . . .
H4C H 0.420843 0.001571 0.617858 0.055 Uiso 1 1 calc R U . . .
C5 C 0.3845(6) 0.1687(2) 0.5078(4) 0.0146(9) Uani 1 1 d D . . . .
H5 H 0.417(8) 0.139(2) 0.465(5) 0.022 Uiso 1 1 d D U . . .
C6 C 0.7401(9) 0.250000 0.6221(6) 0.0194(14) Uani 1 2 d DS T P . .
H6A H 0.822(6) 0.250000 0.691(3) 0.029 Uiso 1 2 d DS U P . .
H6B H 0.770(4) 0.250000 0.558(2) 0.029 Uiso 1 2 d DS U P . .
C7 C 0.7409(8) 0.0794(3) 0.6241(6) 0.0323(13) Uani 1 1 d . . . . .
H7A H 0.661920 0.048337 0.592808 0.048 Uiso 1 1 calc R U . . .
H7B H 0.812863 0.065519 0.695093 0.048 Uiso 1 1 calc R U . . .
H7C H 0.798890 0.087162 0.573543 0.048 Uiso 1 1 calc R U . . .
C8 C 0.5863(8) 0.1712(4) 0.8062(5) 0.0330(14) Uani 1 1 d . . . . .
H8A H 0.497551 0.198233 0.796797 0.050 Uiso 1 1 calc R U . . .
H8B H 0.679180 0.188057 0.861508 0.050 Uiso 1 1 calc R U . . .
H8C H 0.563363 0.131441 0.830675 0.050 Uiso 1 1 calc R U . . .
C9 C 0.2666(8) 0.250000 0.2496(6) 0.0135(12) Uani 1 2 d S T P . .
C10 C 0.6276(6) 0.3407(3) 0.3138(5) 0.0220(11) Uani 1 1 d . . . . .
H10A H 0.682643 0.372632 0.288917 0.033 Uiso 1 1 calc R U . . .
H10B H 0.684373 0.302515 0.319589 0.033 Uiso 1 1 calc R U . . .
H10C H 0.621175 0.351416 0.385994 0.033 Uiso 1 1 calc R U . . .
C11 C 0.4008(9) 0.3367(4) 0.0283(6) 0.0397(17) Uani 1 1 d . . . . .
H11A H 0.296968 0.342442 -0.026147 0.060 Uiso 1 1 calc R U . . .
H11B H 0.446771 0.299430 0.011576 0.060 Uiso 1 1 calc R U . . .
H11C H 0.467237 0.371081 0.025747 0.060 Uiso 1 1 calc R U . . .
C12 C 0.2747(6) 0.4162(3) 0.2278(5) 0.0237(11) Uani 1 1 d . . . . .
H12A H 0.321801 0.451206 0.204400 0.036 Uiso 1 1 calc R U . . .
H12B H 0.293527 0.418720 0.307193 0.036 Uiso 1 1 calc R U . . .
H12C H 0.162249 0.415921 0.188116 0.036 Uiso 1 1 calc R U . . .
C13 C -0.1148(6) 0.1736(3) 0.1297(5) 0.0212(10) Uani 1 1 d . . . . .
H13A H -0.211367 0.170400 0.066650 0.032 Uiso 1 1 calc R U . . .
H13B H -0.140070 0.181626 0.196690 0.032 Uiso 1 1 calc R U . . .
H13C H -0.056652 0.135616 0.138230 0.032 Uiso 1 1 calc R U . . .
C14 C 0.0285(11) 0.250000 -0.0684(7) 0.036(2) Uani 1 2 d S T P . .
H14A H -0.058588 0.274817 -0.113504 0.054 Uiso 0.5 1 calc R U P . .
H14B H 0.015798 0.208528 -0.096637 0.054 Uiso 0.5 1 calc R U P . .
H14C H 0.126639 0.266655 -0.071503 0.054 Uiso 0.5 1 calc R U P . .
C15 C -0.0461(13) 0.5402(5) 0.0674(8) 0.063(2) Uani 1 1 d . U . . .
H15 H -0.075120 0.568188 0.113065 0.075 Uiso 1 1 calc R U . . .
C16 C 0.0907(12) 0.5462(4) 0.0461(7) 0.0552(18) Uani 1 1 d . U . . .
H16 H 0.155425 0.579298 0.079729 0.066 Uiso 1 1 calc R U . . .
C17 C 0.1429(13) 0.5095(5) -0.0183(8) 0.061(2) Uani 1 1 d D U . . .
H17 H 0.239(3) 0.512(5) -0.036(5) 0.074 Uiso 0.5 1 d D U P A 2
C18 C 0.293(2) 0.5169(11) -0.0355(19) 0.077(5) Uani 0.5 1 d D U P . .
H18A H 0.293(11) 0.490(6) -0.095(10) 0.115 Uiso 0.5 1 d D U P B 1
H18B H 0.376(5) 0.507(8) 0.032(6) 0.115 Uiso 0.5 1 d D U P C 1
H18C H 0.303(11) 0.558(2) -0.055(15) 0.115 Uiso 0.5 1 d D U P D 1
In1 In 0.24728(4) 0.10081(2) 0.58051(3) 0.02170(9) Uani 1 1 d . . . . .
In2 In 0.62838(4) 0.16179(2) 0.64807(3) 0.02022(8) Uani 1 1 d . . . . .
In3 In 0.38233(4) 0.33013(2) 0.18995(3) 0.01970(8) Uani 1 1 d . . . . .
In4 In 0.03181(6) 0.250000 0.10077(4) 0.01605(10) Uani 1 2 d S T P . .
La1 La 0.29782(5) 0.250000 0.61070(3) 0.01544(8) Uani 1 2 d S T P . .
La2 La 0.13507(3) 0.16733(2) 0.33031(2) 0.01201(6) Uani 1 1 d . . . . .
La3 La 0.52529(4) 0.250000 0.42352(3) 0.01061(7) Uani 1 2 d DS T P . .

loop_
_atom_site_aniso_label
_atom_site_aniso_U_11
_atom_site_aniso_U_22
_atom_site_aniso_U_33
_atom_site_aniso_U_23
_atom_site_aniso_U_13
_atom_site_aniso_U_12
C1 0.023(3) 0.044(4) 0.022(3) 0.012(3) 0.011(2) 0.003(2)
C2 0.012(3) 0.014(3) 0.012(3) 0.000 0.003(2) 0.000
C3 0.020(2) 0.020(3) 0.037(3) 0.012(2) 0.007(2) 0.000(2)
C4 0.029(3) 0.031(3) 0.044(4) 0.020(3) 0.004(3) 0.002(3)
C5 0.013(2) 0.015(2) 0.014(2) 0.0037(17) 0.0020(16) 0.0015(16)
C6 0.018(3) 0.029(4) 0.009(3) 0.000 0.001(2) 0.000
C7 0.028(3) 0.034(3) 0.035(3) 0.006(3) 0.010(3) 0.006(3)
C8 0.030(3) 0.051(4) 0.018(3) 0.006(3) 0.008(2) -0.002(3)
C9 0.011(3) 0.015(3) 0.013(3) 0.000 0.002(2) 0.000
C10 0.016(2) 0.024(3) 0.025(3) 0.008(2) 0.007(2) -0.0007(19)
C11 0.038(4) 0.062(5) 0.021(3) 0.008(3) 0.012(3) 0.002(3)
C12 0.019(2) 0.021(3) 0.030(3) 0.009(2) 0.005(2) -0.004(2)
C13 0.015(2) 0.027(3) 0.018(2) -0.001(2) 0.0006(18) -0.0025(19)
C14 0.027(4) 0.062(7) 0.016(4) 0.000 0.003(3) 0.000
C15 0.077(5) 0.059(5) 0.040(4) 0.020(4) 0.002(3) 0.002(4)
C16 0.071(4) 0.042(4) 0.037(3) 0.019(3) -0.004(3) -0.002(3)
C17 0.074(5) 0.054(4) 0.045(4) 0.023(3) 0.006(4) 0.005(4)
C18 0.082(7) 0.071(11) 0.074(11) 0.037(10) 0.021(7) 0.013(7)
In1 0.01641(16) 0.02383(19) 0.02326(19) 0.01193(15) 0.00447(14) 0.00147(14)
In2 0.01421(16) 0.0302(2) 0.01452(16) 0.00723(14) 0.00253(13) 0.00254(14)
In3 0.01645(16) 0.02720(19) 0.01495(16) 0.00552(14) 0.00458(13) -0.00141(14)
In4 0.0128(2) 0.0252(3) 0.0084(2) 0.000 0.00110(16) 0.000
La1 0.01336(17) 0.0245(2) 0.00843(16) 0.000 0.00357(13) 0.000
La2 0.01043(11) 0.01253(12) 0.01167(12) -0.00029(9) 0.00181(9) -0.00089(9)
La3 0.00826(15) 0.01513(17) 0.00745(15) 0.000 0.00128(12) 0.000

loop_
_atom_type_symbol
_atom_type_description
_atom_type_scat_dispersion_real
_atom_type_scat_dispersion_imag
_atom_type_scat_source
C C 0.0033 0.0016 'International Tables Vol C Tables 4.2.6.8 and 6.1.1.4'
H H 0.0000 0.0000 'International Tables Vol C Tables 4.2.6.8 and 6.1.1.4'
In In -0.7276 1.3100 'International Tables Vol C Tables 4.2.6.8 and 6.1.1.4'
La La -0.2871 2.4523 'International Tables Vol C Tables 4.2.6.8 and 6.1.1.4'

loop_
_geom_angle_atom_site_label_1
_geom_angle_atom_site_label_2
_geom_angle_atom_site_label_3
_geom_angle
_geom_angle_site_symmetry_1
_geom_angle_site_symmetry_3
_geom_angle_publ_flag
In1 C1 La1 81.11(17) . . ?
In1 C1 H1A 109.5 . . ?
La1 C1 H1A 61.9 . . ?
In1 C1 H1B 109.5 . . ?
La1 C1 H1B 69.2 . . ?
H1A C1 H1B 109.5 . . ?
In1 C1 H1C 109.5 . . ?
La1 C1 H1C 168.7 . . ?
H1A C1 H1C 109.5 . . ?
H1B C1 H1C 109.5 . . ?
La2 C2 La2 93.3(2) . 4_565 ?
La2 C2 La1 96.29(18) . . ?
La2 C2 La1 96.29(18) 4_565 . ?
La2 C2 H2 164(4) . . ?
La2 C2 H2 82(4) 4_565 . ?
La1 C2 H2 100(4) . . ?
In1 C3 La2 82.05(17) . . ?
In1 C3 H3A 109.5 . . ?
La2 C3 H3A 63.1 . . ?
In1 C3 H3B 109.5 . . ?
La2 C3 H3B 168.3 . . ?
H3A C3 H3B 109.5 . . ?
In1 C3 H3C 109.5 . . ?
La2 C3 H3C 67.1 . . ?
H3A C3 H3C 109.5 . . ?
H3B C3 H3C 109.5 . . ?
In1 C4 H4A 109.5 . . ?
In1 C4 H4B 109.5 . . ?
H4A C4 H4B 109.5 . . ?
In1 C4 H4C 109.5 . . ?
H4A C4 H4C 109.5 . . ?
H4B C4 H4C 109.5 . . ?
In1 C5 In2 98.29(18) . . ?
In1 C5 La1 86.88(16) . . ?
In2 C5 La1 91.33(17) . . ?
In1 C5 La2 85.34(15) . . ?
In2 C5 La2 170.5(2) . . ?
La1 C5 La2 97.70(16) . . ?
In1 C5 La3 176.5(2) . . ?
In2 C5 La3 84.06(15) . . ?
La1 C5 La3 90.49(16) . . ?
La2 C5 La3 92.74(15) . . ?
In1 C5 H5 96(4) . . ?
In2 C5 H5 90(4) . . ?
La1 C5 H5 177(4) . . ?
La2 C5 H5 81(4) . . ?
La3 C5 H5 87(4) . . ?
In2 C6 In2 118.1(3) . 4_565 ?
In2 C6 La3 85.4(2) . . ?
In2 C6 La3 85.4(2) 4_565 . ?
In2 C6 H6A 96(2) . . ?
In2 C6 H6A 96(2) 4_565 . ?
La3 C6 H6A 176(4) . . ?
In2 C6 H6B 113.5(9) . . ?
In2 C6 H6B 113.5(8) 4_565 . ?
La3 C6 H6B 60(2) . . ?
H6A C6 H6B 117(4) . . ?
In2 C7 H7A 109.5 . . ?
In2 C7 H7B 109.5 . . ?
H7A C7 H7B 109.5 . . ?
In2 C7 H7C 109.5 . . ?
H7A C7 H7C 109.5 . . ?
H7B C7 H7C 109.5 . . ?
In2 C8 H8A 109.5 . . ?
In2 C8 H8B 109.5 . . ?
H8A C8 H8B 109.5 . . ?
In2 C8 H8C 109.5 . . ?
H8A C8 H8C 109.5 . . ?
H8B C8 H8C 109.5 . . ?
In3 C9 In3 99.7(3) . 4_565 ?
In3 C9 In4 96.9(2) . . ?
In3 C9 In4 96.9(2) 4_565 . ?
In3 C9 La2 174.6(3) . . ?
In3 C9 La2 85.07(3) 4_565 . ?
In4 C9 La2 84.85(18) . . ?
In3 C9 La2 85.07(3) . 4_565 ?
In3 C9 La2 174.6(3) 4_565 4_565 ?
In4 C9 La2 84.85(18) . 4_565 ?
La2 C9 La2 90.1(2) . 4_565 ?
In3 C9 La3 84.61(18) . . ?
In3 C9 La3 84.61(18) 4_565 . ?
In4 C9 La3 177.6(3) . . ?
La2 C9 La3 93.48(18) . . ?
La2 C9 La3 93.48(18) 4_565 . ?
In3 C10 La3 82.29(16) . . ?
In3 C10 H10A 109.5 . . ?
La3 C10 H10A 168.2 . . ?
In3 C10 H10B 109.5 . . ?
La3 C10 H10B 66.3 . . ?
H10A C10 H10B 109.5 . . ?
In3 C10 H10C 109.5 . . ?
La3 C10 H10C 63.8 . . ?
H10A C10 H10C 109.5 . . ?
H10B C10 H10C 109.5 . . ?
In3 C11 H11A 109.5 . . ?
In3 C11 H11B 109.5 . . ?
H11A C11 H11B 109.5 . . ?
In3 C11 H11C 109.5 . . ?
H11A C11 H11C 109.5 . . ?
H11B C11 H11C 109.5 . . ?
In3 C12 La2 80.98(16) . 4_565 ?
In3 C12 H12A 109.5 . . ?
La2 C12 H12A 167.7 4_565 . ?
In3 C12 H12B 109.5 . . ?
La2 C12 H12B 59.8 4_565 . ?
H12A C12 H12B 109.5 . . ?
In3 C12 H12C 109.5 . . ?
La2 C12 H12C 71.5 4_565 . ?
H12A C12 H12C 109.5 . . ?
H12B C12 H12C 109.5 . . ?
In4 C13 La2 81.20(15) . . ?
In4 C13 H13A 109.5 . . ?
La2 C13 H13A 169.2 . . ?
In4 C13 H13B 109.5 . . ?
La2 C13 H13B 63.7 . . ?
H13A C13 H13B 109.5 . . ?
In4 C13 H13C 109.5 . . ?
La2 C13 H13C 67.3 . . ?
H13A C13 H13C 109.5 . . ?
H13B C13 H13C 109.5 . . ?
In4 C14 H14A 109.5 . . ?
In4 C14 H14B 109.5 . . ?
H14A C14 H14B 109.5 . . ?
In4 C14 H14C 109.5 . . ?
H14A C14 H14C 109.5 . . ?
H14B C14 H14C 109.5 . . ?
In4 C14 H14A 109.5(16) . 4_565 ?
H14A C14 H14A 68.2 . 4_565 ?
H14B C14 H14A 44.2 . 4_565 ?
H14C C14 H14A 139.0 . 4_565 ?
In4 C14 H14B 109.5(4) . 4_565 ?
H14A C14 H14B 44.2 . 4_565 ?
H14B C14 H14B 139.0 . 4_565 ?
H14C C14 H14B 68.2 . 4_565 ?
H14A C14 H14B 109.5 4_565 4_565 ?
In4 C14 H14C 109.5(13) . 4_565 ?
H14A C14 H14C 139.0 . 4_565 ?
H14B C14 H14C 68.2 . 4_565 ?
H14C C14 H14C 44.2 . 4_565 ?
H14A C14 H14C 109.5 4_565 4_565 ?
H14B C14 H14C 109.5 4_565 4_565 ?
C16 C15 C17 117.2(11) . 3_565 ?
C16 C15 H15 121.4 . . ?
C17 C15 H15 121.4 3_565 . ?
C17 C16 C15 126.4(10) . . ?
C17 C16 H16 116.8 . . ?
C15 C16 H16 116.8 . . ?
C16 C17 C15 116.4(10) . 3_565 ?
C16 C17 C18 124.1(14) . . ?
C15 C17 C18 119.5(15) 3_565 . ?
C16 C17 H17 129(6) . . ?
C15 C17 H17 115(6) 3_565 . ?
C18 C17 H17 5(5) . . ?
C17 C18 H17 10(10) . . ?
C17 C18 H18A 107(3) . . ?
C17 C18 H18B 109(4) . . ?
H18A C18 H18B 111(4) . . ?
C17 C18 H18C 109(3) . . ?
H18A C18 H18C 111(4) . . ?
H18B C18 H18C 110(4) . . ?
C4 In1 C1 111.4(3) . . ?
C4 In1 C3 110.5(2) . . ?
C1 In1 C3 103.1(2) . . ?
C4 In1 C5 118.2(2) . . ?
C1 In1 C5 105.8(2) . . ?
C3 In1 C5 106.70(19) . . ?
C4 In1 La1 136.3(2) . . ?
C1 In1 La1 57.08(16) . . ?
C3 In1 La1 113.19(15) . . ?
C5 In1 La1 48.73(13) . . ?
C4 In1 La2 140.4(2) . . ?
C1 In1 La2 108.09(16) . . ?
C3 In1 La2 56.30(14) . . ?
C5 In1 La2 50.96(12) . . ?
La1 In1 La2 70.470(11) . . ?
C7 In2 C8 116.6(3) . . ?
C7 In2 C6 116.5(2) . . ?
C8 In2 C6 106.2(3) . . ?
C7 In2 C5 108.4(2) . . ?
C8 In2 C5 107.0(2) . . ?
C6 In2 C5 100.7(2) . . ?
C7 In2 La3 112.19(19) . . ?
C8 In2 La3 131.0(2) . . ?
C6 In2 La3 52.01(18) . . ?
C5 In2 La3 51.64(12) . . ?
C7 In2 La1 151.77(19) . . ?
C8 In2 La1 70.52(19) . . ?
C6 In2 La1 84.65(17) . . ?
C5 In2 La1 46.16(12) . . ?
La3 In2 La1 64.765(11) . . ?
C11 In3 C12 109.3(3) . . ?
C11 In3 C10 107.2(3) . . ?
C12 In3 C10 99.0(2) . . ?
C11 In3 C9 124.3(3) . . ?
C12 In3 C9 107.15(19) . . ?
C10 In3 C9 107.1(2) . . ?
C11 In3 La2 144.2(2) . 4_565 ?
C12 In3 La2 56.62(14) . 4_565 ?
C10 In3 La2 107.51(15) . 4_565 ?
C9 In3 La2 50.85(13) . 4_565 ?
C11 In3 La3 140.4(2) . . ?
C12 In3 La3 108.53(15) . . ?
C10 In3 La3 55.36(14) . . ?
C9 In3 La3 51.91(16) . . ?
La2 In3 La3 69.685(12) 4_565 . ?
C14 In4 C13 110.7(2) . . ?
C14 In4 C13 110.7(2) . 4_565 ?
C13 In4 C13 96.8(3) . 4_565 ?
C14 In4 C9 121.6(3) . . ?
C13 In4 C9 107.02(17) . . ?
C13 In4 C9 107.02(17) 4_565 . ?
C14 In4 La2 142.74(11) . . ?
C13 In4 La2 56.71(14) . . ?
C13 In4 La2 105.81(14) 4_565 . ?
C9 In4 La2 50.61(12) . . ?
C14 In4 La2 142.74(11) . 4_565 ?
C13 In4 La2 105.81(14) . 4_565 ?
C13 In4 La2 56.71(14) 4_565 4_565 ?
C9 In4 La2 50.61(12) . 4_565 ?
La2 In4 La2 66.595(14) . 4_565 ?
C5 La1 C5 91.5(2) 4_565 . ?
C5 La1 C2 82.49(15) 4_565 . ?
C5 La1 C2 82.49(15) . . ?
C5 La1 C1 169.69(17) 4_565 . ?
C5 La1 C1 86.16(18) . . ?
C2 La1 C1 87.24(16) . . ?
C5 La1 C1 86.16(18) 4_565 4_565 ?
C5 La1 C1 169.69(17) . 4_565 ?
C2 La1 C1 87.24(16) . 4_565 ?
C1 La1 C1 94.4(3) . 4_565 ?
C5 La1 In1 44.40(11) 4_565 4_565 ?
C5 La1 In1 134.62(11) . 4_565 ?
C2 La1 In1 81.573(10) . 4_565 ?
C1 La1 In1 134.87(13) . 4_565 ?
C1 La1 In1 41.80(14) 4_565 4_565 ?
C5 La1 In1 134.62(11) 4_565 . ?
C5 La1 In1 44.40(11) . . ?
C2 La1 In1 81.573(10) . . ?
C1 La1 In1 41.80(14) . . ?
C1 La1 In1 134.86(13) 4_565 . ?
In1 La1 In1 163.002(19) 4_565 . ?
C5 La1 In2 93.77(11) 4_565 . ?
C5 La1 In2 42.50(11) . . ?
C2 La1 In2 124.89(10) . . ?
C1 La1 In2 91.28(13) . . ?
C1 La1 In2 147.63(13) 4_565 . ?
In1 La1 In2 130.514(14) 4_565 . ?
In1 La1 In2 62.672(10) . . ?
C5 La1 In2 42.50(11) 4_565 4_565 ?
C5 La1 In2 93.77(11) . 4_565 ?
C2 La1 In2 124.89(11) . 4_565 ?
C1 La1 In2 147.64(13) . 4_565 ?
C1 La1 In2 91.28(13) 4_565 4_565 ?
In1 La1 In2 62.672(10) 4_565 4_565 ?
In1 La1 In2 130.514(14) . 4_565 ?
In2 La1 In2 68.183(17) . 4_565 ?
C5 La1 La3 46.18(11) 4_565 . ?
C5 La1 La3 46.18(11) . . ?
C2 La1 La3 86.31(14) . . ?
C1 La1 La3 132.34(14) . . ?
C1 La1 La3 132.34(14) 4_565 . ?
In1 La1 La3 90.552(10) 4_565 . ?
In1 La1 La3 90.552(10) . . ?
In2 La1 La3 55.888(10) . . ?
In2 La1 La3 55.888(10) 4_565 . ?
C5 La1 La2 86.39(11) 4_565 . ?
C5 La1 La2 42.29(11) . . ?
C2 La1 La2 40.21(10) . . ?
C1 La1 La2 85.13(14) . . ?
C1 La1 La2 127.45(13) 4_565 . ?
In1 La1 La2 111.326(13) 4_565 . ?
In1 La1 La2 55.200(9) . . ?
In2 La1 La2 84.756(10) . . ?
In2 La1 La2 115.985(13) 4_565 . ?
La3 La1 La2 60.777(10) . . ?
C5 La1 La2 42.29(11) 4_565 4_565 ?
C5 La1 La2 86.39(11) . 4_565 ?
C2 La1 La2 40.21(10) . 4_565 ?
C1 La1 La2 127.45(13) . 4_565 ?
C1 La1 La2 85.13(14) 4_565 4_565 ?
In1 La1 La2 55.200(9) 4_565 4_565 ?
In1 La1 La2 111.327(13) . 4_565 ?
In2 La1 La2 115.986(13) . 4_565 ?
In2 La1 La2 84.755(10) 4_565 4_565 ?
La3 La1 La2 60.777(9) . 4_565 ?
La2 La1 La2 56.379(11) . 4_565 ?
C2 La2 C9 87.76(16) . . ?
C2 La2 C5 83.51(19) . . ?
C9 La2 C5 87.68(18) . . ?
C2 La2 C12 172.14(18) . 4_565 ?
C9 La2 C12 86.25(17) . 4_565 ?
C5 La2 C12 91.17(16) . 4_565 ?
C2 La2 C13 97.26(19) . . ?
C9 La2 C13 86.43(18) . . ?
C5 La2 C13 174.02(16) . . ?
C12 La2 C13 87.44(17) 4_565 . ?
C2 La2 C3 92.89(18) . . ?
C9 La2 C3 172.49(19) . . ?
C5 La2 C3 84.96(16) . . ?
C12 La2 C3 92.39(19) 4_565 . ?
C13 La2 C3 100.90(17) . . ?
C2 La2 In3 131.02(12) . 4_565 ?
C9 La2 In3 44.08(11) . 4_565 ?
C5 La2 In3 85.79(11) . 4_565 ?
C12 La2 In3 42.39(13) 4_565 4_565 ?
C13 La2 In3 89.27(11) . 4_565 ?
C3 La2 In3 133.50(13) . 4_565 ?
C2 La2 In4 90.26(13) . . ?
C9 La2 In4 44.54(15) . . ?
C5 La2 In4 132.10(11) . . ?
C12 La2 In4 89.04(13) 4_565 . ?
C13 La2 In4 42.09(11) . . ?
C3 La2 In4 142.89(12) . . ?
In3 La2 In4 63.315(12) 4_565 . ?
C2 La2 In1 83.24(13) . . ?
C9 La2 In1 131.18(15) . . ?
C5 La2 In1 43.70(11) . . ?
C12 La2 In1 96.92(13) 4_565 . ?
C13 La2 In1 142.26(11) . . ?
C3 La2 In1 41.64(12) . . ?
In3 La2 In1 118.790(13) 4_565 . ?
In4 La2 In1 172.571(13) . . ?
C2 La2 La2 43.34(11) . 4_565 ?
C9 La2 La2 44.97(11) . 4_565 ?
C5 La2 La2 89.36(11) . 4_565 ?
C12 La2 La2 131.16(13) 4_565 4_565 ?
C13 La2 La2 87.18(12) . 4_565 ?
C3 La2 La2 136.23(14) . 4_565 ?
In3 La2 La2 89.031(8) 4_565 4_565 ?
In4 La2 La2 56.703(7) . 4_565 ?
In1 La2 La2 115.868(9) . 4_565 ?
C2 La2 La3 85.37(14) . . ?
C9 La2 La3 43.95(15) . . ?
C5 La2 La3 43.76(11) . . ?
C12 La2 La3 86.78(12) 4_565 . ?
C13 La2 La3 130.31(11) . . ?
C3 La2 La3 128.62(12) . . ?
In3 La2 La3 55.580(10) 4_565 . ?
In4 La2 La3 88.484(11) . . ?
In1 La2 La3 87.425(10) . . ?
La2 La2 La3 61.352(5) 4_565 . ?
C2 La2 La1 43.50(15) . . ?
C9 La2 La1 87.44(13) . . ?
C5 La2 La1 40.01(11) . . ?
C12 La2 La1 131.00(12) 4_565 . ?
C13 La2 La1 140.50(12) . . ?
C3 La2 La1 87.88(14) . . ?
In3 La2 La1 112.359(12) 4_565 . ?
In4 La2 La1 118.285(11) . . ?
In1 La2 La1 54.330(10) . . ?
La2 La2 La1 61.811(5) 4_565 . ?
La3 La2 La1 56.879(9) . . ?
C2 La2 H5 104.6(6) . . ?
C9 La2 H5 87.2(15) . . ?
C5 La2 H5 21.1(5) . . ?
C12 La2 H5 70.1(5) 4_565 . ?
C13 La2 H5 157.0(7) . . ?
C3 La2 H5 85.4(15) . . ?
In3 La2 H5 71.0(12) 4_565 . ?
In4 La2 H5 129.4(15) . . ?
In1 La2 H5 49.8(14) . . ?
La2 La2 H5 103.7(12) 4_565 . ?
La3 La2 H5 46.4(15) . . ?
La1 La2 H5 61.1(5) . . ?
C5 La3 C5 85.9(2) 4_565 . ?
C5 La3 C6 84.68(16) 4_565 . ?
C5 La3 C6 84.68(16) . . ?
C5 La3 C9 86.03(15) 4_565 . ?
C5 La3 C9 86.03(15) . . ?
C6 La3 C9 167.3(2) . . ?
C5 La3 C10 171.14(15) 4_565 4_565 ?
C5 La3 C10 90.40(17) . 4_565 ?
C6 La3 C10 102.99(16) . 4_565 ?
C9 La3 C10 85.70(15) . 4_565 ?
C5 La3 C10 90.40(17) 4_565 . ?
C5 La3 C10 171.14(15) . . ?
C6 La3 C10 102.99(16) . . ?
C9 La3 C10 85.70(15) . . ?
C10 La3 C10 92.1(3) 4_565 . ?
C5 La3 In2 44.30(10) 4_565 4_565 ?
C5 La3 In2 94.46(11) . 4_565 ?
C6 La3 In2 42.61(8) . 4_565 ?
C9 La3 In2 129.94(10) . 4_565 ?
C10 La3 In2 144.24(11) 4_565 4_565 ?
C10 La3 In2 88.43(13) . 4_565 ?
C5 La3 In2 94.46(11) 4_565 . ?
C5 La3 In2 44.30(10) . . ?
C6 La3 In2 42.61(9) . . ?
C9 La3 In2 129.94(10) . . ?
C10 La3 In2 88.43(13) 4_565 . ?
C10 La3 In2 144.24(11) . . ?
In2 La3 In2 71.239(17) 4_565 . ?
C5 La3 In3 84.90(11) 4_565 . ?
C5 La3 In3 129.12(10) . . ?
C6 La3 In3 143.59(8) . . ?
C9 La3 In3 43.48(9) . . ?
C10 La3 In3 91.26(13) 4_565 . ?
C10 La3 In3 42.36(11) . . ?
In2 La3 In3 112.210(12) 4_565 . ?
In2 La3 In3 173.401(14) . . ?
C5 La3 In3 129.12(10) 4_565 4_565 ?
C5 La3 In3 84.90(11) . 4_565 ?
C6 La3 In3 143.59(8) . 4_565 ?
C9 La3 In3 43.48(9) . 4_565 ?
C10 La3 In3 42.36(11) 4_565 4_565 ?
C10 La3 In3 91.26(13) . 4_565 ?
In2 La3 In3 173.401(14) 4_565 4_565 ?
In2 La3 In3 112.211(12) . 4_565 ?
In3 La3 In3 63.782(17) . 4_565 ?
C5 La3 La1 43.33(11) 4_565 . ?
C5 La3 La1 43.33(11) . . ?
C6 La3 La1 76.29(17) . . ?
C9 La3 La1 91.01(15) . . ?
C10 La3 La1 133.71(12) 4_565 . ?
C10 La3 La1 133.71(12) . . ?
In2 La3 La1 59.348(10) 4_565 . ?
In2 La3 La1 59.347(10) . . ?
In3 La3 La1 116.973(13) . . ?
In3 La3 La1 116.973(13) 4_565 . ?
C5 La3 La2 85.86(10) 4_565 . ?
C5 La3 La2 43.50(10) . . ?
C6 La3 La2 127.85(13) . . ?
C9 La3 La2 42.57(10) . . ?
C10 La3 La2 85.91(11) 4_565 . ?
C10 La3 La2 128.26(11) . . ?
In2 La3 La2 120.941(13) 4_565 . ?
In2 La3 La2 87.461(10) . . ?
In3 La3 La2 85.942(11) . . ?
In3 La3 La2 54.737(9) 4_565 . ?
La1 La3 La2 62.344(10) . . ?
C5 La3 H6B 99.8(4) 4_565 . ?
C5 La3 H6B 99.8(4) . . ?
C6 La3 H6B 20.8(5) . . ?
C9 La3 H6B 171.9(6) . . ?
C10 La3 H6B 88.7(4) 4_565 . ?
C10 La3 H6B 88.7(4) . . ?
In2 La3 H6B 55.6(4) 4_565 . ?
In2 La3 H6B 55.6(4) . . ?
In3 La3 H6B 131.0(4) . . ?
In3 La3 H6B 131.0(4) 4_565 . ?
La1 La3 H6B 97.1(6) . . ?
La2 La3 H6B 142.8(3) . . ?

loop_
_geom_bond_atom_site_label_1
_geom_bond_atom_site_label_2
_geom_bond_distance
_geom_bond_site_symmetry_2
_geom_bond_publ_flag
C1 In1 2.253(7) . ?
C1 La1 2.837(6) . ?
C1 H1A 0.9800 . ?
C1 H1B 0.9800 . ?
C1 H1C 0.9800 . ?
C2 La2 2.516(5) . ?
C2 La2 2.516(5) 4_565 ?
C2 La1 2.683(7) . ?
C2 H2 1.07(7) . ?
C3 In1 2.265(6) . ?
C3 La2 2.835(6) . ?
C3 H3A 0.9800 . ?
C3 H3B 0.9800 . ?
C3 H3C 0.9800 . ?
C4 In1 2.162(6) . ?
C4 H4A 0.9800 . ?
C4 H4B 0.9800 . ?
C4 H4C 0.9800 . ?
C5 In1 2.340(5) . ?
C5 In2 2.354(5) . ?
C5 La1 2.513(5) . ?
C5 La2 2.630(5) . ?
C5 La3 2.643(5) . ?
C5 H5 0.97(2) . ?
C6 In2 2.277(4) . ?
C6 In2 2.277(4) 4_565 ?
C6 La3 2.651(7) . ?
C6 H6A 0.96(2) . ?
C6 H6B 0.95(2) . ?
C7 In2 2.163(7) . ?
C7 H7A 0.9800 . ?
C7 H7B 0.9800 . ?
C7 H7C 0.9800 . ?
C8 In2 2.203(6) . ?
C8 H8A 0.9800 . ?
C8 H8B 0.9800 . ?
C8 H8C 0.9800 . ?
C9 In3 2.320(4) . ?
C9 In3 2.321(4) 4_565 ?
C9 In4 2.348(7) . ?
C9 La2 2.587(5) . ?
C9 La2 2.587(5) 4_565 ?
C9 La3 2.654(7) . ?
C10 In3 2.283(5) . ?
C10 La3 2.787(5) . ?
C10 H10A 0.9800 . ?
C10 H10B 0.9800 . ?
C10 H10C 0.9800 . ?
C11 In3 2.147(7) . ?
C11 H11A 0.9800 . ?
C11 H11B 0.9800 . ?
C11 H11C 0.9800 . ?
C12 In3 2.269(6) . ?
C12 La2 2.810(5) 4_565 ?
C12 H12A 0.9800 . ?
C12 H12B 0.9800 . ?
C12 H12C 0.9800 . ?
C13 In4 2.261(6) . ?
C13 La2 2.820(5) . ?
C13 H13A 0.9800 . ?
C13 H13B 0.9800 . ?
C13 H13C 0.9800 . ?
C14 In4 2.167(9) . ?
C14 H14A 0.9800 . ?
C14 H14B 0.9800 . ?
C14 H14C 0.9800 . ?
C14 H14A 0.98(8) 4_565 ?
C14 H14B 0.980(18) 4_565 ?
C14 H14C 0.98(6) 4_565 ?
C15 C16 1.368(15) . ?
C15 C17 1.420(15) 3_565 ?
C15 H15 0.9500 . ?
C16 C17 1.355(15) . ?
C16 H16 0.9500 . ?
C17 C18 1.462(19) . ?
C17 H17 0.974(18) . ?
C18 H17 0.5000(11) . ?
C18 H18A 0.969(19) . ?
C18 H18B 0.965(19) . ?
C18 H18C 0.966(19) . ?
In1 La1 3.3393(5) . ?
In1 La2 3.3753(5) . ?
In2 La3 3.3527(5) . ?
In2 La1 3.4836(5) . ?
In3 La2 3.3233(5) 4_565 ?
In3 La3 3.3575(5) . ?
In4 La2 3.3334(5) . ?
In4 La2 3.3335(5) 4_565 ?
La1 La3 3.6630(6) . ?
La1 La2 3.8740(5) . ?
La1 La2 3.8740(5) 4_565 ?
La2 La2 3.6600(6) 4_565 ?
La2 La3 3.8170(5) . ?
La2 H5 2.65(7) . ?
La3 H6B 2.32(4) . ?
